data_7701476
loop_
_publ_author_name
'Ould, Darren'
'Tran, Thao Thi-Phuong'
'Rawson, Jeremy Michael'
'Melen, Rebecca'

_publ_section_title
;
 Structure-property-reactivity studies on dithiaphospholes
;
_journal_name_full 'Dalton Transactions'
_journal_paper_doi 10.1039/C9DT03577J
_journal_year 2019
_chemical_formula_moiety 'C6 H4 I P S2'
_chemical_formula_sum 'C6 H4 I P S2'
_chemical_formula_weight 298.08
_space_group_crystal_system triclinic
_space_group_IT_number 2
_space_group_name_Hall '-P 1'
_space_group_name_H-M_alt 'P -1'
_atom_sites_solution_hydrogens geom
_atom_sites_solution_primary direct
_audit_creation_method SHELXL-2013
_audit_update_record
;
2019-09-03 deposited with the CCDC.	2019-09-25 downloaded from the CCDC.
;
_cell_angle_alpha 69.446(6)
_cell_angle_beta 77.324(5)
_cell_angle_gamma 79.406(6)
_cell_formula_units_Z 4
_cell_length_a 9.0077(6)
_cell_length_b 9.3261(7)
_cell_length_c 11.6087(7)
_cell_measurement_reflns_used 2737
_cell_measurement_temperature 423(2)
_cell_measurement_theta_max 29.0830
_cell_measurement_theta_min 3.7730
_cell_volume 884.76(11)
_computing_cell_refinement 'CrysAlisPro 1.171.40.50a (Rigaku OD, 2019)'
_computing_data_collection 'CrysAlisPro 1.171.40.50a (Rigaku OD, 2019)'
_computing_data_reduction 'CrysAlisPro 1.171.40.50a (Rigaku OD, 2019)'
_computing_molecular_graphics 'XShell and Mercury'
_computing_publication_material Xcif
_computing_structure_refinement 'SHELXL-2013 (Sheldrick, 2013)'
_computing_structure_solution ShelXS
_diffrn_ambient_temperature 423(2)
_diffrn_measured_fraction_theta_full 0.997
_diffrn_measured_fraction_theta_max 0.827
_diffrn_measurement_device_type 'Agilent Supernova Dual Atlas with CCD Detector'
_diffrn_measurement_method 'Omega scans'
_diffrn_radiation_type MoK\a
_diffrn_radiation_wavelength 0.71073
_diffrn_reflns_av_R_equivalents 0.0275
_diffrn_reflns_av_unetI/netI 0.0512
_diffrn_reflns_Laue_measured_fraction_full 0.997
_diffrn_reflns_Laue_measured_fraction_max 0.827
_diffrn_reflns_limit_h_max 12
_diffrn_reflns_limit_h_min -12
_diffrn_reflns_limit_k_max 13
_diffrn_reflns_limit_k_min -12
_diffrn_reflns_limit_l_max 11
_diffrn_reflns_limit_l_min -15
_diffrn_reflns_number 7548
_diffrn_reflns_point_group_measured_fraction_full 0.997
_diffrn_reflns_point_group_measured_fraction_max 0.827
_diffrn_reflns_theta_full 25.242
_diffrn_reflns_theta_max 29.889
_diffrn_reflns_theta_min 3.468
_diffrn_source 'Sealed tube'
_exptl_absorpt_coefficient_mu 4.193
_exptl_absorpt_correction_T_max 1.000
_exptl_absorpt_correction_T_min 0.513
_exptl_absorpt_correction_type gaussian
_exptl_absorpt_process_details
;
CrysAlisPro 1.171.40.50a (Rigaku Oxford Diffraction, 2019)
Numerical absorption correction based on gaussian integration over
			a multifaceted crystal model
Empirical absorption correction using spherical harmonics,
 implemented in SCALE3 ABSPACK scaling algorithm.
;
_exptl_crystal_colour Orange
_exptl_crystal_density_diffrn 2.238
_exptl_crystal_description Block
_exptl_crystal_F_000 560
_exptl_crystal_size_max 0.341
_exptl_crystal_size_mid 0.207
_exptl_crystal_size_min 0.194
_refine_diff_density_max 0.660
_refine_diff_density_min -1.199
_refine_diff_density_rms 0.149
_refine_ls_extinction_method none
_refine_ls_goodness_of_fit_ref 1.013
_refine_ls_hydrogen_treatment constr
_refine_ls_matrix_type full
_refine_ls_number_parameters 181
_refine_ls_number_reflns 4222
_refine_ls_number_restraints 0
_refine_ls_restrained_S_all 1.013
_refine_ls_R_factor_all 0.0499
_refine_ls_R_factor_gt 0.0340
_refine_ls_shift/su_max 0.001
_refine_ls_shift/su_mean 0.000
_refine_ls_structure_factor_coef Fsqd
_refine_ls_weighting_details 'w=1/[\s^2^(Fo^2^)+(0.0272P)^2^] where P=(Fo^2^+2Fc^2^)/3'
_refine_ls_weighting_scheme calc
_refine_ls_wR_factor_gt 0.0652
_refine_ls_wR_factor_ref 0.0742
_reflns_Friedel_coverage 0.000
_reflns_number_gt 3330
_reflns_number_total 4222
_reflns_threshold_expression 'I > 2\s(I)'
_cod_data_source_file c9dt03577j2.cif
_cod_data_source_block rm1927
_cod_depositor_comments
;
The following automatic conversions were performed:

data item '_atom_sites_solution_primary' value 'Direct' was changed
to 'direct' in accordance with the
/home/data/users/saulius/crontab/automatic-downloads/rss-feeds/RSC/lib/dictionaries/cif_core.dic
dictionary named 'cif_core.dic' version 2.4.2 last updated on
2011-04-26.

data item '_exptl_absorpt_correction_type' value 'Gaussian' was
changed to 'gaussian' in accordance with the
/home/data/users/saulius/crontab/automatic-downloads/rss-feeds/RSC/lib/dictionaries/cif_core.dic
dictionary named 'cif_core.dic' version 2.4.2 last updated on
2011-04-26.

Automatic conversion script
Id: cif_fix_values 6909 2019-04-08 15:41:33Z antanas 
;
_cod_database_code 7701476
_shelx_space_group_comment
;
The symmetry employed for this shelxl refinement is uniquely defined
by the following loop, which should always be used as a source of
symmetry information in preference to the above space-group names.
They are only intended as comments.
;
_shelx_estimated_absorpt_t_min 0.329
_shelx_estimated_absorpt_t_max 0.497
_shelxl_version_number 2013-3

loop_
_space_group_symop_operation_xyz
'x, y, z'
'-x, -y, -z'

loop_
_atom_site_label
_atom_site_type_symbol
_atom_site_fract_x
_atom_site_fract_y
_atom_site_fract_z
_atom_site_U_iso_or_equiv
_atom_site_adp_type
_atom_site_occupancy
_atom_site_site_symmetry_order
_atom_site_calc_flag
_atom_site_refinement_flags_posn
_atom_site_refinement_flags_adp
I2 I 0.23885(3) 0.67703(3) 0.26854(3) 0.03204(9) Uani 1 1 d . .
I1 I 0.84974(3) 0.08817(3) 0.11275(3) 0.03373(10) Uani 1 1 d . .
S2 S 0.52899(12) 0.31611(12) 0.24060(10) 0.0278(2) Uani 1 1 d . .
S1 S 0.73550(13) 0.49504(12) 0.00023(9) 0.0297(2) Uani 1 1 d . .
S3 S 0.46716(12) 0.88610(12) 0.35656(10) 0.0298(2) Uani 1 1 d . .
P1 P 0.62705(13) 0.29429(13) 0.06555(10) 0.0283(3) Uani 1 1 d . .
S4 S 0.29833(14) 1.07897(13) 0.13754(10) 0.0354(3) Uani 1 1 d . .
P2 P 0.43434(13) 0.86756(14) 0.19034(10) 0.0326(3) Uani 1 1 d . .
C1 C 0.7419(4) 0.5190(4) 0.1428(4) 0.0221(8) Uani 1 1 d . .
C7 C 0.3013(5) 1.0105(4) 0.3847(3) 0.0235(9) Uani 1 1 d . .
C6 C 0.6492(4) 0.4385(4) 0.2511(4) 0.0225(8) Uani 1 1 d . .
C12 C 0.2268(5) 1.1001(4) 0.2862(3) 0.0231(9) Uani 1 1 d . .
C2 C 0.8327(5) 0.6206(5) 0.1483(4) 0.0303(10) Uani 1 1 d . .
H2 H 0.8972 0.6722 0.0771 0.036 Uiso 1 1 calc R U
C8 C 0.2486(5) 1.0237(5) 0.5029(4) 0.0277(9) Uani 1 1 d . .
H8 H 0.2965 0.9622 0.5701 0.033 Uiso 1 1 calc R U
C4 C 0.7350(5) 0.5655(5) 0.3673(4) 0.0310(10) Uani 1 1 d . .
H4 H 0.7326 0.5821 0.4422 0.037 Uiso 1 1 calc R U
C3 C 0.8269(5) 0.6449(5) 0.2598(4) 0.0340(11) Uani 1 1 d . .
H3 H 0.8854 0.7155 0.2627 0.041 Uiso 1 1 calc R U
C5 C 0.6468(5) 0.4616(5) 0.3632(4) 0.0289(10) Uani 1 1 d . .
H5 H 0.5858 0.4071 0.4355 0.035 Uiso 1 1 calc R U
C9 C 0.1239(6) 1.1299(5) 0.5187(4) 0.0363(11) Uani 1 1 d . .
H9 H 0.0876 1.1397 0.5973 0.044 Uiso 1 1 calc R U
C11 C 0.1023(5) 1.2067(5) 0.3030(4) 0.0321(10) Uani 1 1 d . .
H11 H 0.0532 1.2674 0.2363 0.039 Uiso 1 1 calc R U
C10 C 0.0518(5) 1.2220(5) 0.4196(4) 0.0371(11) Uani 1 1 d . .
H10 H -0.0308 1.2944 0.4316 0.045 Uiso 1 1 calc R U

loop_
_atom_site_aniso_label
_atom_site_aniso_U_11
_atom_site_aniso_U_22
_atom_site_aniso_U_33
_atom_site_aniso_U_23
_atom_site_aniso_U_13
_atom_site_aniso_U_12
I2 0.02937(17) 0.03526(17) 0.03675(16) -0.01839(13) -0.00585(13) -0.00283(13)
I1 0.03431(18) 0.02459(16) 0.03511(16) -0.01017(12) 0.00470(13) 0.00250(13)
S2 0.0215(6) 0.0265(5) 0.0378(6) -0.0167(5) 0.0043(4) -0.0071(5)
S1 0.0354(6) 0.0245(5) 0.0258(5) -0.0053(4) -0.0031(5) -0.0034(5)
S3 0.0215(6) 0.0303(6) 0.0404(6) -0.0134(5) -0.0096(5) -0.0005(5)
P1 0.0252(6) 0.0303(6) 0.0342(6) -0.0167(5) -0.0044(5) -0.0035(5)
S4 0.0428(7) 0.0354(6) 0.0225(5) -0.0049(5) -0.0018(5) -0.0042(6)
P2 0.0264(6) 0.0391(6) 0.0327(6) -0.0172(5) 0.0039(5) -0.0041(5)
C1 0.019(2) 0.0162(18) 0.029(2) -0.0068(16) -0.0056(16) 0.0038(16)
C7 0.024(2) 0.022(2) 0.028(2) -0.0101(17) -0.0050(17) -0.0054(18)
C6 0.018(2) 0.0165(19) 0.031(2) -0.0077(17) -0.0039(17) 0.0022(16)
C12 0.025(2) 0.021(2) 0.0223(19) -0.0021(16) -0.0054(17) -0.0080(18)
C2 0.023(2) 0.019(2) 0.041(2) -0.0017(19) -0.0019(19) -0.0046(18)
C8 0.035(3) 0.026(2) 0.028(2) -0.0119(18) -0.0111(19) -0.005(2)
C4 0.036(3) 0.026(2) 0.034(2) -0.0132(19) -0.014(2) 0.005(2)
C3 0.030(3) 0.025(2) 0.053(3) -0.014(2) -0.017(2) -0.004(2)
C5 0.032(3) 0.021(2) 0.030(2) -0.0107(18) 0.0011(19) -0.0001(19)
C9 0.046(3) 0.036(3) 0.031(2) -0.020(2) 0.003(2) -0.008(2)
C11 0.035(3) 0.024(2) 0.039(2) -0.0074(19) -0.013(2) -0.002(2)
C10 0.034(3) 0.031(2) 0.051(3) -0.023(2) -0.005(2) -0.001(2)

loop_
_atom_type_symbol
_atom_type_description
_atom_type_scat_dispersion_real
_atom_type_scat_dispersion_imag
_atom_type_scat_source
C C 0.0033 0.0016 'International Tables Vol C Tables 4.2.6.8 and 6.1.1.4'
H H 0.0000 0.0000 'International Tables Vol C Tables 4.2.6.8 and 6.1.1.4'
P P 0.1023 0.0942 'International Tables Vol C Tables 4.2.6.8 and 6.1.1.4'
S S 0.1246 0.1234 'International Tables Vol C Tables 4.2.6.8 and 6.1.1.4'
I I -0.4742 1.8119 'International Tables Vol C Tables 4.2.6.8 and 6.1.1.4'

loop_
_geom_angle_atom_site_label_1
_geom_angle_atom_site_label_2
_geom_angle_atom_site_label_3
_geom_angle
C6 S2 P1 100.31(13)
C1 S1 P1 100.21(12)
C7 S3 P2 99.40(14)
S1 P1 S2 95.58(6)
S1 P1 I1 101.53(5)
S2 P1 I1 103.22(6)
C12 S4 P2 99.61(15)
S3 P2 S4 95.22(6)
S3 P2 I2 101.64(5)
S4 P2 I2 102.44(6)
C2 C1 C6 119.7(4)
C2 C1 S1 121.1(3)
C6 C1 S1 119.2(3)
C12 C7 C8 120.1(4)
C12 C7 S3 119.0(3)
C8 C7 S3 120.8(3)
C5 C6 C1 120.1(3)
C5 C6 S2 121.0(3)
C1 C6 S2 118.8(3)
C11 C12 C7 120.7(4)
C11 C12 S4 120.9(3)
C7 C12 S4 118.4(3)
C3 C2 C1 119.7(4)
C3 C2 H2 120.2
C1 C2 H2 120.2
C9 C8 C7 118.7(4)
C9 C8 H8 120.7
C7 C8 H8 120.7
C5 C4 C3 119.8(4)
C5 C4 H4 120.1
C3 C4 H4 120.1
C2 C3 C4 120.8(3)
C2 C3 H3 119.6
C4 C3 H3 119.6
C4 C5 C6 119.9(4)
C4 C5 H5 120.0
C6 C5 H5 120.0
C8 C9 C10 121.2(4)
C8 C9 H9 119.4
C10 C9 H9 119.4
C10 C11 C12 119.3(4)
C10 C11 H11 120.4
C12 C11 H11 120.4
C11 C10 C9 120.1(5)
C11 C10 H10 119.9
C9 C10 H10 119.9

loop_
_geom_bond_atom_site_label_1
_geom_bond_atom_site_label_2
_geom_bond_distance
I2 P2 2.5295(11)
I1 P1 2.5188(13)
S2 C6 1.761(4)
S2 P1 2.0946(15)
S1 C1 1.760(4)
S1 P1 2.0941(13)
S3 C7 1.760(4)
S3 P2 2.0843(16)
S4 C12 1.771(4)
S4 P2 2.0873(18)
C1 C2 1.386(5)
C1 C6 1.396(5)
C7 C12 1.384(6)
C7 C8 1.392(5)
C6 C5 1.387(5)
C12 C11 1.383(6)
C2 C3 1.378(6)
C2 H2 0.9300
C8 C9 1.380(6)
C8 H8 0.9300
C4 C5 1.380(5)
C4 C3 1.384(6)
C4 H4 0.9300
C3 H3 0.9300
C5 H5 0.9300
C9 C10 1.382(7)
C9 H9 0.9300
C11 C10 1.379(6)
C11 H11 0.9300
C10 H10 0.9300
